data_7046180
loop_
_publ_author_name
'Plajer, Alex J.'
'Colebatch, Annie L.'
'Enders, Markus'
'Garc\'ia-Romero, \'Alvaro'
'Bond, Andrew D.'
'Garc\'ia-Rodr\'iguez, Ra\'ul'
'Wright, Dominic S.'

_publ_section_title
;
 The coordination chemistry of the neutral tris-2-pyridyl silicon ligand
 [PhSi(6-Me-2-py)<sub>3</sub>].
;
_journal_issue 20
_journal_name_full 'Dalton transactions (Cambridge, England : 2003)'
_journal_page_first 7036
_journal_page_last 7043
_journal_paper_doi 10.1039/c8dt01332b
_journal_volume 47
_journal_year 2018
_chemical_formula_moiety 'C26 H26 Cu N4 Si +, Cl2 Cu -'
_chemical_formula_sum 'C26 H26 Cl2 Cu2 N4 Si'
_chemical_formula_weight 620.58
_space_group_crystal_system monoclinic
_space_group_IT_number 11
_space_group_name_Hall '-P 2yb'
_space_group_name_H-M_alt 'P 1 21/m 1'
_symmetry_space_group_name_Hall '-P 2yb'
_symmetry_space_group_name_H-M 'P 1 21/m 1'
_atom_sites_solution_hydrogens mixed
_audit_creation_method SHELXL-2018/1
_audit_update_record
;
2018-03-29 deposited with the CCDC.
2018-05-01 downloaded from the CCDC.
;
_cell_angle_alpha 90
_cell_angle_beta 106.219(2)
_cell_angle_gamma 90
_cell_formula_units_Z 2
_cell_length_a 8.3554(2)
_cell_length_b 14.2243(5)
_cell_length_c 11.9797(3)
_cell_measurement_reflns_used 6144
_cell_measurement_temperature 180(2)
_cell_measurement_theta_max 66.39
_cell_measurement_theta_min 3.84
_cell_volume 1367.12(7)
_computing_cell_refinement 'SAINT (Bruker, 2014)'
_computing_data_collection 'APEX2 (Bruker, 2014)'
_computing_data_reduction SAINT
_computing_molecular_graphics 'Mercury (Macrae et al., 2008)'
_computing_publication_material SHELXL
_computing_structure_refinement 'SHELXL (Sheldrick, 2015)'
_computing_structure_solution 'SHELXT (Sheldrick, 2015)'
_diffrn_ambient_temperature 180(2)
_diffrn_measured_fraction_theta_full 0.995
_diffrn_measured_fraction_theta_max 0.995
_diffrn_measurement_device_type 'Bruker D8-QUEST PHOTON-100'
_diffrn_measurement_method '\w and \f-scans'
_diffrn_radiation_type CuK\a
_diffrn_radiation_wavelength 1.54178
_diffrn_reflns_av_R_equivalents 0.0377
_diffrn_reflns_av_unetI/netI 0.0293
_diffrn_reflns_Laue_measured_fraction_full 0.995
_diffrn_reflns_Laue_measured_fraction_max 0.995
_diffrn_reflns_limit_h_max 9
_diffrn_reflns_limit_h_min -9
_diffrn_reflns_limit_k_max 16
_diffrn_reflns_limit_k_min -7
_diffrn_reflns_limit_l_max 14
_diffrn_reflns_limit_l_min -13
_diffrn_reflns_number 11500
_diffrn_reflns_point_group_measured_fraction_full 0.995
_diffrn_reflns_point_group_measured_fraction_max 0.995
_diffrn_reflns_theta_full 66.391
_diffrn_reflns_theta_max 66.391
_diffrn_reflns_theta_min 3.843
_diffrn_source 'Incoatec I\mS Cu microsource'
_exptl_absorpt_coefficient_mu 4.306
_exptl_absorpt_correction_T_max 0.7528
_exptl_absorpt_correction_T_min 0.6219
_exptl_absorpt_correction_type multi-scan
_exptl_absorpt_process_details 'SADABS (Bruker, 2014)'
_exptl_crystal_colour yellow
_exptl_crystal_density_diffrn 1.508
_exptl_crystal_description block
_exptl_crystal_F_000 632
_exptl_crystal_size_max 0.150
_exptl_crystal_size_mid 0.120
_exptl_crystal_size_min 0.050
_refine_diff_density_max 0.514
_refine_diff_density_min -0.404
_refine_diff_density_rms 0.069
_refine_ls_extinction_method none
_refine_ls_goodness_of_fit_ref 1.041
_refine_ls_hydrogen_treatment constr
_refine_ls_matrix_type full
_refine_ls_number_parameters 182
_refine_ls_number_reflns 2490
_refine_ls_number_restraints 0
_refine_ls_restrained_S_all 1.041
_refine_ls_R_factor_all 0.0551
_refine_ls_R_factor_gt 0.0424
_refine_ls_shift/su_max 0.000
_refine_ls_shift/su_mean 0.000
_refine_ls_structure_factor_coef Fsqd
_refine_ls_weighting_details 'w=1/[\s^2^(Fo^2^)+(0.0455P)^2^+1.9835P] where P=(Fo^2^+2Fc^2^)/3'
_refine_ls_weighting_scheme calc
_refine_ls_wR_factor_gt 0.1001
_refine_ls_wR_factor_ref 0.1067
_reflns_Friedel_coverage 0.000
_reflns_number_gt 2049
_reflns_number_total 2490
_reflns_threshold_expression 'I > 2\s(I)'
_cod_data_source_file c8dt01332b2.cif
_cod_data_source_block 1_CuCl2
_cod_depositor_comments 'Adding full bibliography for 7046180--7046185.cif.'
_cod_database_code 7046180
_cambridge_user_name 'Alex Plajer'
_cambridge_user_crsid ajp233
_cambridge_supervisor_name 'Dominic Wright'
_cambridge_supervisor_crsid dsw1000
_cambridge_crystallographer_name 'Andrew Bond'
_cambridge_crystallographer_crsid adb29
_cambridge_sample_id AP_46
_cambridge_data_id DW_B1_0235
_shelx_space_group_comment
;
The symmetry employed for this shelxl refinement is uniquely defined
by the following loop, which should always be used as a source of
symmetry information in preference to the above space-group names.
They are only intended as comments.
;
_shelx_estimated_absorpt_t_min 0.564
_shelx_estimated_absorpt_t_max 0.813

loop_
_space_group_symop_operation_xyz
'x, y, z'
'-x, y+1/2, -z'
'-x, -y, -z'
'x, -y-1/2, z'

loop_
_atom_site_label
_atom_site_type_symbol
_atom_site_fract_x
_atom_site_fract_y
_atom_site_fract_z
_atom_site_U_iso_or_equiv
_atom_site_adp_type
_atom_site_occupancy
_atom_site_site_symmetry_order
_atom_site_calc_flag
_atom_site_refinement_flags_posn
_atom_site_refinement_flags_adp
_atom_site_refinement_flags_occupancy
Cu1 Cu 0.38625(7) 0.250000 0.32807(5) 0.0315(2) Uani 1 2 d S T P
Si1 Si 0.53937(12) 0.250000 0.58954(9) 0.0223(3) Uani 1 2 d S T P
N1 N 0.2270(4) 0.250000 0.4328(3) 0.0269(8) Uani 1 2 d S T P
N2 N 0.5496(3) 0.14138(17) 0.4025(2) 0.0276(5) Uani 1 1 d . . .
N4 N 0.2829(5) 0.250000 0.1608(4) 0.0479(11) Uani 1 2 d S T P
C1 C 0.3055(5) 0.250000 0.5475(3) 0.0239(8) Uani 1 2 d S T P
C2 C 0.2176(5) 0.250000 0.6306(4) 0.0325(10) Uani 1 2 d S T P
H2A H 0.275465 0.250000 0.711074 0.039 Uiso 1 2 calc R U P
C3 C 0.0457(6) 0.250000 0.5950(4) 0.0399(11) Uani 1 2 d S T P
H3A H -0.016641 0.250000 0.650302 0.048 Uiso 1 2 calc R U P
C4 C -0.0331(5) 0.250000 0.4783(4) 0.0369(11) Uani 1 2 d S T P
H4A H -0.151446 0.250000 0.452184 0.044 Uiso 1 2 calc R U P
C5 C 0.0578(5) 0.250000 0.3981(4) 0.0326(10) Uani 1 2 d S T P
C6 C -0.0274(6) 0.250000 0.2714(4) 0.0570(16) Uani 1 2 d S T P
H6A H 0.054366 0.250000 0.228828 0.086 Uiso 1 2 d R U P
H6B H -0.095824 0.194890 0.251788 0.086 Uiso 1 1 d R U .
C7 C 0.6119(3) 0.1448(2) 0.5200(3) 0.0268(6) Uani 1 1 d . . .
C8 C 0.7280(4) 0.0795(2) 0.5792(3) 0.0355(7) Uani 1 1 d . . .
H8A H 0.770075 0.082396 0.661432 0.043 Uiso 1 1 calc R U .
C9 C 0.7824(4) 0.0098(2) 0.5168(4) 0.0465(9) Uani 1 1 d . . .
H9A H 0.861044 -0.035958 0.555924 0.056 Uiso 1 1 calc R U .
C10 C 0.7211(5) 0.0081(2) 0.3985(3) 0.0463(9) Uani 1 1 d . . .
H10A H 0.758800 -0.038329 0.354700 0.056 Uiso 1 1 calc R U .
C11 C 0.6031(4) 0.0743(2) 0.3419(3) 0.0387(8) Uani 1 1 d . . .
C12 C 0.5325(5) 0.0740(3) 0.2130(3) 0.0563(10) Uani 1 1 d . . .
H12A H 0.551389 0.135329 0.181707 0.084 Uiso 1 1 calc R U .
H12B H 0.412471 0.061408 0.193199 0.084 Uiso 1 1 calc R U .
H12C H 0.587092 0.024918 0.179338 0.084 Uiso 1 1 calc R U .
C19 C 0.6107(5) 0.250000 0.7518(4) 0.0304(10) Uani 1 2 d S T P
C20 C 0.6234(6) 0.3330(3) 0.8137(3) 0.0654(12) Uani 1 1 d . . .
H20A H 0.611981 0.390995 0.772834 0.078 Uiso 1 1 calc R U .
C21 C 0.6520(7) 0.3343(4) 0.9320(4) 0.0894(19) Uani 1 1 d . . .
H21A H 0.658040 0.392248 0.972475 0.107 Uiso 1 1 calc R U .
C22 C 0.6719(9) 0.250000 0.9913(5) 0.090(3) Uani 1 2 d S T P
H22A H 0.699454 0.250001 1.073813 0.108 Uiso 1 2 calc R U P
C25 C 0.2203(8) 0.250000 0.0636(5) 0.0551(14) Uani 1 2 d S T P
C26 C 0.1414(12) 0.250000 -0.0612(5) 0.101(3) Uani 1 2 d S T P
H26A H 0.022091 0.250000 -0.078362 0.151 Uiso 1 2 d R U P
H26B H 0.173011 0.195520 -0.097322 0.151 Uiso 1 1 d R U .
Cu2 Cu 1.000000 0.500000 1.000000 0.0718(3) Uani 1 2 d S . P
Cl1 Cl 1.05245(18) 0.49177(11) 0.83924(10) 0.0915(5) Uani 1 1 d . . .

loop_
_atom_site_aniso_label
_atom_site_aniso_U_11
_atom_site_aniso_U_22
_atom_site_aniso_U_33
_atom_site_aniso_U_23
_atom_site_aniso_U_13
_atom_site_aniso_U_12
Cu1 0.0324(4) 0.0368(4) 0.0275(3) 0.000 0.0122(3) 0.000
Si1 0.0182(5) 0.0264(6) 0.0236(5) 0.000 0.0079(4) 0.000
N1 0.0216(17) 0.027(2) 0.0328(19) 0.000 0.0095(14) 0.000
N2 0.0273(12) 0.0230(13) 0.0370(14) -0.0032(11) 0.0165(10) -0.0033(10)
N4 0.054(3) 0.059(3) 0.033(2) 0.000 0.014(2) 0.000
C1 0.0232(19) 0.021(2) 0.029(2) 0.000 0.0100(16) 0.000
C2 0.028(2) 0.039(3) 0.033(2) 0.000 0.0136(18) 0.000
C3 0.030(2) 0.053(3) 0.044(3) 0.000 0.023(2) 0.000
C4 0.018(2) 0.047(3) 0.048(3) 0.000 0.014(2) 0.000
C5 0.024(2) 0.038(3) 0.035(2) 0.000 0.0063(18) 0.000
C6 0.030(3) 0.095(5) 0.041(3) 0.000 0.002(2) 0.000
C7 0.0204(13) 0.0244(16) 0.0391(17) 0.0020(13) 0.0142(12) -0.0029(11)
C8 0.0322(16) 0.0315(19) 0.0467(19) 0.0085(15) 0.0176(14) 0.0047(13)
C9 0.0421(19) 0.031(2) 0.074(3) 0.0135(18) 0.0280(18) 0.0120(15)
C10 0.057(2) 0.0260(19) 0.068(3) -0.0022(17) 0.0376(19) 0.0071(16)
C11 0.0455(18) 0.0290(19) 0.050(2) -0.0077(15) 0.0272(16) -0.0039(15)
C12 0.077(3) 0.048(2) 0.051(2) -0.0139(19) 0.031(2) 0.006(2)
C19 0.022(2) 0.040(3) 0.029(2) 0.000 0.0076(17) 0.000
C20 0.100(3) 0.060(3) 0.045(2) -0.012(2) 0.035(2) -0.025(2)
C21 0.117(4) 0.107(5) 0.054(3) -0.039(3) 0.040(3) -0.060(4)
C22 0.067(4) 0.170(9) 0.025(3) 0.000 -0.001(3) 0.000
C25 0.074(4) 0.058(4) 0.034(3) 0.000 0.017(3) 0.000
C26 0.151(8) 0.112(7) 0.028(3) 0.000 0.008(4) 0.000
Cu2 0.0743(6) 0.0900(8) 0.0495(5) -0.0121(5) 0.0147(4) -0.0395(5)
Cl1 0.1074(10) 0.1134(12) 0.0584(7) -0.0163(7) 0.0310(6) -0.0531(9)

loop_
_atom_type_symbol
_atom_type_description
_atom_type_scat_dispersion_real
_atom_type_scat_dispersion_imag
_atom_type_scat_source
C C 0.0181 0.0091 'International Tables Vol C Tables 4.2.6.8 and 6.1.1.4'
H H 0.0000 0.0000 'International Tables Vol C Tables 4.2.6.8 and 6.1.1.4'
N N 0.0311 0.0180 'International Tables Vol C Tables 4.2.6.8 and 6.1.1.4'
Si Si 0.2541 0.3302 'International Tables Vol C Tables 4.2.6.8 and 6.1.1.4'
Cl Cl 0.3639 0.7018 'International Tables Vol C Tables 4.2.6.8 and 6.1.1.4'
Cu Cu -1.9646 0.5888 'International Tables Vol C Tables 4.2.6.8 and 6.1.1.4'

loop_
_geom_angle_atom_site_label_1
_geom_angle_atom_site_label_2
_geom_angle_atom_site_label_3
_geom_angle
_geom_angle_site_symmetry_1
_geom_angle_site_symmetry_3
N4 Cu1 N1 116.65(16) . .
N4 Cu1 N2 119.20(10) . 4_565
N1 Cu1 N2 101.28(9) . 4_565
N4 Cu1 N2 119.20(10) . .
N1 Cu1 N2 101.28(9) . .
N2 Cu1 N2 95.38(13) 4_565 .
C19 Si1 C1 106.58(18) . .
C19 Si1 C7 114.19(11) . 4_565
C1 Si1 C7 108.61(11) . 4_565
C19 Si1 C7 114.19(11) . .
C1 Si1 C7 108.61(11) . .
C7 Si1 C7 104.48(17) 4_565 .
C1 N1 C5 118.7(3) . .
C1 N1 Cu1 114.0(2) . .
C5 N1 Cu1 127.3(3) . .
C11 N2 C7 119.6(3) . .
C11 N2 Cu1 124.7(2) . .
C7 N2 Cu1 115.56(19) . .
C25 N4 Cu1 178.9(5) . .
N1 C1 C2 121.7(4) . .
N1 C1 Si1 116.6(3) . .
C2 C1 Si1 121.7(3) . .
C3 C2 C1 119.4(4) . .
C3 C2 H2A 120.3 . .
C1 C2 H2A 120.3 . .
C4 C3 C2 118.5(4) . .
C4 C3 H3A 120.7 . .
C2 C3 H3A 120.7 . .
C3 C4 C5 120.6(4) . .
C3 C4 H4A 119.7 . .
C5 C4 H4A 119.7 . .
N1 C5 C4 121.0(4) . .
N1 C5 C6 118.3(4) . .
C4 C5 C6 120.7(4) . .
C5 C6 H6A 109.5 . .
C5 C6 H6B 109.5 . .
H6A C6 H6B 109.5 . .
C5 C6 H6B 109.46(13) . 4_565
H6A C6 H6B 109.5 . 4_565
H6B C6 H6B 109.5 . 4_565
N2 C7 C8 121.2(3) . .
N2 C7 Si1 114.0(2) . .
C8 C7 Si1 124.6(2) . .
C7 C8 C9 119.3(3) . .
C7 C8 H8A 120.4 . .
C9 C8 H8A 120.4 . .
C10 C9 C8 119.0(3) . .
C10 C9 H9A 120.5 . .
C8 C9 H9A 120.5 . .
C9 C10 C11 120.1(3) . .
C9 C10 H10A 120.0 . .
C11 C10 H10A 120.0 . .
N2 C11 C10 120.8(3) . .
N2 C11 C12 117.7(3) . .
C10 C11 C12 121.5(3) . .
C11 C12 H12A 109.5 . .
C11 C12 H12B 109.5 . .
H12A C12 H12B 109.5 . .
C11 C12 H12C 109.5 . .
H12A C12 H12C 109.5 . .
H12B C12 H12C 109.5 . .
C20 C19 C20 117.3(5) 4_565 .
C20 C19 Si1 120.8(2) 4_565 .
C20 C19 Si1 120.8(2) . .
C21 C20 C19 122.1(5) . .
C21 C20 H20A 118.9 . .
C19 C20 H20A 118.9 . .
C20 C21 C22 118.8(5) . .
C20 C21 H21A 120.6 . .
C22 C21 H21A 120.6 . .
C21 C22 C21 120.7(6) . 4_565
C21 C22 H22A 119.7 . .
C21 C22 H22A 119.7 4_565 .
N4 C25 C26 179.5(7) . .
C25 C26 H26A 111.4 . .
C25 C26 H26B 111.1 . .
H26A C26 H26B 107.6 . .
C25 C26 H26B 111.1(2) . 4_565
H26A C26 H26B 107.6 . 4_565
H26B C26 H26B 107.6 . 4_565
Cl1 Cu2 Cl1 180.00(7) 3_767 .

loop_
_geom_bond_atom_site_label_1
_geom_bond_atom_site_label_2
_geom_bond_distance
_geom_bond_site_symmetry_2
Cu1 N4 1.948(4) .
Cu1 N1 2.068(3) .
Cu1 N2 2.089(3) 4_565
Cu1 N2 2.089(2) .
Si1 C19 1.867(4) .
Si1 C1 1.877(4) .
Si1 C7 1.894(3) 4_565
Si1 C7 1.894(3) .
N1 C1 1.347(5) .
N1 C5 1.357(5) .
N2 C11 1.348(4) .
N2 C7 1.359(4) .
N4 C25 1.136(6) .
C1 C2 1.393(6) .
C2 C3 1.379(6) .
C2 H2A 0.9500 .
C3 C4 1.369(7) .
C3 H3A 0.9500 .
C4 C5 1.381(6) .
C4 H4A 0.9500 .
C5 C6 1.486(7) .
C6 H6A 0.9601 .
C6 H6B 0.9601 .
C6 H6B 0.9600 4_565
C7 C8 1.386(4) .
C8 C9 1.393(5) .
C8 H8A 0.9500 .
C9 C10 1.366(5) .
C9 H9A 0.9500 .
C10 C11 1.395(5) .
C10 H10A 0.9500 .
C11 C12 1.492(5) .
C12 H12A 0.9800 .
C12 H12B 0.9800 .
C12 H12C 0.9800 .
C19 C20 1.382(5) 4_565
C19 C20 1.382(5) .
C20 C21 1.370(6) .
C20 H20A 0.9500 .
C21 C22 1.381(6) .
C21 H21A 0.9500 .
C22 H22A 0.9500 .
C25 C26 1.455(8) .
C26 H26A 0.9600 .
C26 H26B 0.9601 .
C26 H26B 0.9601 4_565
Cu2 Cl1 2.0943(12) 3_767
Cu2 Cl1 2.0943(12) .

loop_
_geom_torsion_atom_site_label_1
_geom_torsion_atom_site_label_2
_geom_torsion_atom_site_label_3
_geom_torsion_atom_site_label_4
_geom_torsion
_geom_torsion_site_symmetry_1
_geom_torsion_site_symmetry_4
C5 N1 C1 C2 0.000(2) . .
Cu1 N1 C1 C2 180.000(1) . .
C5 N1 C1 Si1 180.000(1) . .
Cu1 N1 C1 Si1 0.000(1) . .
C19 Si1 C1 N1 180.000(1) . .
C7 Si1 C1 N1 56.53(10) 4_565 .
C7 Si1 C1 N1 -56.53(10) . .
C19 Si1 C1 C2 0.000(1) . .
C7 Si1 C1 C2 -123.47(10) 4_565 .
C7 Si1 C1 C2 123.47(10) . .
N1 C1 C2 C3 0.000(2) . .
Si1 C1 C2 C3 180.000(1) . .
C1 C2 C3 C4 0.000(2) . .
C2 C3 C4 C5 0.000(2) . .
C1 N1 C5 C4 0.000(1) . .
Cu1 N1 C5 C4 180.000(1) . .
C1 N1 C5 C6 180.000(1) . .
Cu1 N1 C5 C6 0.000(1) . .
C3 C4 C5 N1 0.000(1) . .
C3 C4 C5 C6 180.000(1) . .
C11 N2 C7 C8 -1.0(4) . .
Cu1 N2 C7 C8 -176.7(2) . .
C11 N2 C7 Si1 174.3(2) . .
Cu1 N2 C7 Si1 -1.4(2) . .
C19 Si1 C7 N2 175.3(2) . .
C1 Si1 C7 N2 56.6(2) . .
C7 Si1 C7 N2 -59.2(3) 4_565 .
C19 Si1 C7 C8 -9.5(3) . .
C1 Si1 C7 C8 -128.3(3) . .
C7 Si1 C7 C8 115.9(2) 4_565 .
N2 C7 C8 C9 0.5(4) . .
Si1 C7 C8 C9 -174.3(2) . .
C7 C8 C9 C10 0.7(5) . .
C8 C9 C10 C11 -1.3(5) . .
C7 N2 C11 C10 0.3(4) . .
Cu1 N2 C11 C10 175.6(2) . .
C7 N2 C11 C12 -179.4(3) . .
Cu1 N2 C11 C12 -4.1(4) . .
C9 C10 C11 N2 0.8(5) . .
C9 C10 C11 C12 -179.5(3) . .
C1 Si1 C19 C20 84.1(3) . 4_565
C7 Si1 C19 C20 -155.9(3) 4_565 4_565
C7 Si1 C19 C20 -35.8(4) . 4_565
C1 Si1 C19 C20 -84.1(3) . .
C7 Si1 C19 C20 35.8(4) 4_565 .
C7 Si1 C19 C20 155.9(3) . .
C20 C19 C20 C21 1.8(8) 4_565 .
Si1 C19 C20 C21 170.4(4) . .
C19 C20 C21 C22 1.3(8) . .
C20 C21 C22 C21 -4.4(11) . 4_565
